data_7208870
loop_
_publ_author_name
'Zhai, Quan-Guo'
'Zeng, Rong-Rong'
'Li, Shu-Ni'
'Jiang, Yu-Cheng'
'Hu, Man-Cheng'

_publ_section_title
;
 Alkyl substituents introduced into novel
 d10-metalimidazole-4,5-dicarboxylate frameworks: synthesis, structure
 diversities and photoluminescence properties
;
_journal_issue 5
_journal_name_full CrystEngComm
_journal_page_first 965
_journal_paper_doi 10.1039/c2ce26063h
_journal_volume 15
_journal_year 2013
_chemical_formula_moiety 'C20 H27 Ag2 N6 O4'
_chemical_formula_sum 'C20 H27 Ag2 N6 O4'
_chemical_formula_weight 631.22
_chemical_name_systematic
;
?
;
_space_group_IT_number 2
_symmetry_cell_setting triclinic
_symmetry_space_group_name_Hall '-P 1'
_symmetry_space_group_name_H-M 'P -1'
_atom_sites_solution_hydrogens geom
_atom_sites_solution_primary direct
_atom_sites_solution_secondary difmap
_audit_creation_method SHELXL-97
_cell_angle_alpha 111.467(2)
_cell_angle_beta 94.8100(10)
_cell_angle_gamma 98.5440(10)
_cell_formula_units_Z 2
_cell_length_a 8.9597(11)
_cell_length_b 11.2586(12)
_cell_length_c 13.1658(15)
_cell_measurement_reflns_used 2885
_cell_measurement_temperature 298(2)
_cell_measurement_theta_max 28.19
_cell_measurement_theta_min 2.657
_cell_volume 1208.4(2)
_computing_structure_refinement 'SHELXL-97 (Sheldrick, 1997)'
_computing_structure_solution 'SHELXS-97 (Sheldrick, 1990)'
_diffrn_ambient_temperature 298(2)
_diffrn_measured_fraction_theta_full 0.984
_diffrn_measured_fraction_theta_max 0.984
_diffrn_radiation_monochromator graphite
_diffrn_radiation_source 'fine-focus sealed tube'
_diffrn_radiation_type MoK\a
_diffrn_radiation_wavelength 0.71073
_diffrn_reflns_av_R_equivalents 0.0215
_diffrn_reflns_av_sigmaI/netI 0.0403
_diffrn_reflns_limit_h_max 10
_diffrn_reflns_limit_h_min -10
_diffrn_reflns_limit_k_max 13
_diffrn_reflns_limit_k_min -13
_diffrn_reflns_limit_l_max 13
_diffrn_reflns_limit_l_min -15
_diffrn_reflns_number 6343
_diffrn_reflns_theta_full 25.02
_diffrn_reflns_theta_max 25.02
_diffrn_reflns_theta_min 1.68
_diffrn_standards_decay_% none
_diffrn_standards_interval_count none
_diffrn_standards_interval_time none
_diffrn_standards_number none
_exptl_absorpt_coefficient_mu 1.658
_exptl_absorpt_correction_T_max 0.629
_exptl_absorpt_correction_T_min 0.565
_exptl_absorpt_correction_type multi-scan
_exptl_absorpt_process_details sadabs
_exptl_crystal_density_diffrn 1.735
_exptl_crystal_density_method 'not measured'
_exptl_crystal_F_000 630
_exptl_crystal_size_max 0.35
_exptl_crystal_size_mid 0.30
_exptl_crystal_size_min 0.28
_refine_diff_density_max 0.436
_refine_diff_density_min -0.705
_refine_diff_density_rms 0.069
_refine_ls_extinction_method none
_refine_ls_goodness_of_fit_ref 1.021
_refine_ls_hydrogen_treatment constr
_refine_ls_matrix_type full
_refine_ls_number_parameters 341
_refine_ls_number_reflns 4277
_refine_ls_number_restraints 0
_refine_ls_restrained_S_all 1.021
_refine_ls_R_factor_all 0.0580
_refine_ls_R_factor_gt 0.0338
_refine_ls_shift/su_max 0.001
_refine_ls_shift/su_mean 0.000
_refine_ls_structure_factor_coef Fsqd
_refine_ls_weighting_details 'calc w=1/[\s^2^(Fo^2^)+(0.0358P)^2^+1.2982P] where P=(Fo^2^+2Fc^2^)/3'
_refine_ls_weighting_scheme calc
_refine_ls_wR_factor_gt 0.0794
_refine_ls_wR_factor_ref 0.0967
_reflns_number_gt 2831
_reflns_number_total 4277
_reflns_threshold_expression >2sigma(I)
_cod_data_source_file c2ce26063h.txt
_cod_data_source_block 2
_cod_depositor_comments
;
The following automatic conversions were performed:

'_symmetry_cell_setting' value 'Triclinic' changed to 'triclinic'
according to /home/saulius/struct/CIF-dictionaries/cif_core.dic
dictionary named 'cif_core.dic' version 2.4.2 from 2011-04-26.

Automatic conversion script
Id: cif_fix_values 1891 2012-01-12 08:04:46Z andrius 
;
_cod_original_sg_symbol_H-M P-1
_cod_database_code 7208870

loop_
_symmetry_equiv_pos_as_xyz
'x, y, z'
'-x, -y, -z'

loop_
_atom_site_label
_atom_site_type_symbol
_atom_site_fract_x
_atom_site_fract_y
_atom_site_fract_z
_atom_site_U_iso_or_equiv
_atom_site_adp_type
_atom_site_occupancy
_atom_site_symmetry_multiplicity
_atom_site_calc_flag
_atom_site_refinement_flags
_atom_site_disorder_assembly
_atom_site_disorder_group
Ag1 Ag 0.64723(5) 0.43151(4) 0.42329(3) 0.07657(18) Uani 1 1 d . . .
Ag2 Ag 0.36382(5) 0.12499(4) 0.69684(3) 0.07895(19) Uani 1 1 d . . .
N1 N 0.5329(5) 0.2854(4) 0.4695(3) 0.0660(12) Uani 1 1 d . A .
N2 N 0.4397(5) 0.1728(4) 0.5661(3) 0.0652(12) Uani 1 1 d . A .
N3 N 0.7888(5) 0.5785(4) 0.3935(3) 0.0660(12) Uani 1 1 d . . .
N4 N 0.9624(5) 0.7467(4) 0.4178(4) 0.0647(11) Uani 1 1 d . . .
H4 H 1.0339 0.8141 0.4499 0.078 Uiso 1 1 calc R . .
N5 N 0.3016(6) 0.1211(4) 0.8471(3) 0.0717(13) Uani 1 1 d . . .
N6 N 0.3167(7) 0.1474(5) 1.0190(4) 0.0842(15) Uani 1 1 d . . .
H6 H 0.3551 0.1636 1.0859 0.101 Uiso 1 1 calc R . .
O1 O 0.4532(4) 0.2414(3) 0.2474(3) 0.0731(10) Uani 1 1 d . . .
O2 O 0.2761(4) 0.0717(3) 0.2253(2) 0.0715(10) Uani 1 1 d . . .
O3 O 0.2041(4) -0.0409(3) 0.5021(3) 0.0676(10) Uani 1 1 d . A .
O4 O 0.1767(4) -0.0523(3) 0.3294(3) 0.0717(10) Uani 1 1 d . A .
C1 C 0.5411(7) 0.2741(5) 0.5685(4) 0.0801(19) Uani 1 1 d . . .
C2 C 0.4228(5) 0.1850(4) 0.4009(3) 0.0463(11) Uani 1 1 d . . .
C3 C 0.3643(5) 0.1148(4) 0.4609(3) 0.0454(11) Uani 1 1 d . A .
C4 C 0.3835(6) 0.1659(5) 0.2841(4) 0.0548(12) Uani 1 1 d . A .
C5 C 0.2422(5) 0.0009(4) 0.4308(4) 0.0537(12) Uani 1 1 d . . .
C6 C 0.6801(19) 0.3406(16) 0.6582(11) 0.069(5) Uani 0.63(3) 1 d P A 1
H6A H 0.7019 0.2841 0.6958 0.083 Uiso 0.63(3) 1 calc PR A 1
H6B H 0.7689 0.3612 0.6260 0.083 Uiso 0.63(3) 1 calc PR A 1
C7 C 0.642(2) 0.4612(17) 0.7366(15) 0.112(6) Uani 0.63(3) 1 d P A 1
H7A H 0.5499 0.4393 0.7645 0.135 Uiso 0.63(3) 1 calc PR A 1
H7B H 0.6234 0.5175 0.6980 0.135 Uiso 0.63(3) 1 calc PR A 1
C8 C 0.772(3) 0.534(3) 0.834(2) 0.129(9) Uani 0.63(3) 1 d P A 1
H8A H 0.8305 0.4738 0.8443 0.193 Uiso 0.63(3) 1 calc PR A 1
H8B H 0.7290 0.5747 0.8994 0.193 Uiso 0.63(3) 1 calc PR A 1
H8C H 0.8364 0.5994 0.8181 0.193 Uiso 0.63(3) 1 calc PR A 1
C6' C 0.584(4) 0.399(3) 0.6744(18) 0.075(9) Uani 0.37(3) 1 d P A 2
H6'1 H 0.5637 0.4738 0.6600 0.091 Uiso 0.37(3) 1 calc PR A 2
H6'2 H 0.5271 0.3904 0.7319 0.091 Uiso 0.37(3) 1 calc PR A 2
C7' C 0.751(4) 0.410(3) 0.7067(19) 0.097(10) Uani 0.37(3) 1 d P A 2
H7'1 H 0.8022 0.4061 0.6436 0.116 Uiso 0.37(3) 1 calc PR A 2
H7'2 H 0.7662 0.3349 0.7234 0.116 Uiso 0.37(3) 1 calc PR A 2
C8' C 0.829(5) 0.532(5) 0.805(3) 0.098(12) Uani 0.37(3) 1 d P A 2
H8'1 H 0.7968 0.6067 0.7974 0.146 Uiso 0.37(3) 1 calc PR A 2
H8'2 H 0.9380 0.5423 0.8074 0.146 Uiso 0.37(3) 1 calc PR A 2
H8'3 H 0.8022 0.5255 0.8718 0.146 Uiso 0.37(3) 1 calc PR A 2
C9 C 0.3956(8) 0.1433(6) 0.9371(4) 0.0745(16) Uani 1 1 d . B .
C10 C 0.1664(9) 0.1220(6) 0.9801(5) 0.092(2) Uani 1 1 d . . .
H10 H 0.0855 0.1154 1.0188 0.110 Uiso 1 1 calc R . .
C11 C 0.1575(8) 0.1081(6) 0.8727(5) 0.0855(18) Uani 1 1 d . . .
H11 H 0.0679 0.0924 0.8248 0.103 Uiso 1 1 calc R . .
C12 C 0.5655(9) 0.1653(8) 0.9513(6) 0.106(2) Uani 1 1 d . . .
H12A H 0.5964 0.1222 0.8801 0.127 Uiso 0.801(16) 1 calc PR B 1
H12B H 0.6003 0.1246 0.9999 0.127 Uiso 0.801(16) 1 calc PR B 1
H12C H 0.5948 0.0885 0.9001 0.127 Uiso 0.199(16) 1 d PR B 2
H12D H 0.6013 0.1723 1.0252 0.127 Uiso 0.199(16) 1 d PR B 2
C13 C 0.6435(19) 0.3046(18) 0.9969(13) 0.123(5) Uani 0.801(16) 1 d P B 1
H13A H 0.6282 0.3462 1.0730 0.147 Uiso 0.801(16) 1 calc PR B 1
H13B H 0.6016 0.3499 0.9546 0.147 Uiso 0.801(16) 1 calc PR B 1
C14 C 0.8150(13) 0.3104(14) 0.9905(9) 0.158(6) Uani 0.801(16) 1 d P B 1
H14A H 0.8505 0.2497 1.0177 0.238 Uiso 0.801(16) 1 calc PR B 1
H14B H 0.8702 0.3967 1.0346 0.238 Uiso 0.801(16) 1 calc PR B 1
H14C H 0.8313 0.2884 0.9151 0.238 Uiso 0.801(16) 1 calc PR B 1
C13' C 0.649(7) 0.283(6) 0.936(4) 0.095(16) Uani 0.199(16) 1 d P B 2
H13C H 0.6372 0.2686 0.8579 0.115 Uiso 0.199(16) 1 calc PR B 2
H13D H 0.7569 0.2984 0.9628 0.115 Uiso 0.199(16) 1 calc PR B 2
C14' C 0.580(5) 0.401(5) 1.000(4) 0.129(19) Uani 0.199(16) 1 d P B 2
H14D H 0.4928 0.4047 0.9550 0.193 Uiso 0.199(16) 1 calc PR B 2
H14E H 0.6551 0.4790 1.0205 0.193 Uiso 0.199(16) 1 calc PR B 2
H14F H 0.5495 0.3919 1.0657 0.193 Uiso 0.199(16) 1 calc PR B 2
C15 C 0.8951(6) 0.6712(5) 0.4656(4) 0.0608(13) Uani 1 1 d . . .
C16 C 0.8994(6) 0.6998(5) 0.3112(5) 0.0725(16) Uani 1 1 d . . .
H16 H 0.9254 0.7329 0.2586 0.087 Uiso 1 1 calc R . .
C17 C 0.7916(7) 0.5956(5) 0.2953(4) 0.0769(17) Uani 1 1 d . . .
H17 H 0.7291 0.5435 0.2290 0.092 Uiso 1 1 calc R . .
C18 C 0.9378(6) 0.6857(6) 0.5828(4) 0.0764(16) Uani 1 1 d . . .
H18A H 0.8547 0.7128 0.6228 0.092 Uiso 1 1 calc R . .
H18B H 0.9465 0.6007 0.5826 0.092 Uiso 1 1 calc R . .
C19 C 1.0810(8) 0.7783(7) 0.6447(5) 0.093(2) Uani 1 1 d . . .
H19A H 1.0690 0.8657 0.6541 0.112 Uiso 1 1 calc R . .
H19B H 1.1635 0.7577 0.6020 0.112 Uiso 1 1 calc R . .
C20 C 1.1232(9) 0.7742(7) 0.7570(5) 0.108(2) Uani 1 1 d . . .
H20A H 1.0424 0.7953 0.7999 0.162 Uiso 1 1 calc R . .
H20B H 1.2156 0.8361 0.7942 0.162 Uiso 1 1 calc R . .
H20C H 1.1384 0.6885 0.7481 0.162 Uiso 1 1 calc R . .

loop_
_atom_site_aniso_label
_atom_site_aniso_U_11
_atom_site_aniso_U_22
_atom_site_aniso_U_33
_atom_site_aniso_U_23
_atom_site_aniso_U_13
_atom_site_aniso_U_12
Ag1 0.0815(3) 0.0697(3) 0.0730(3) 0.0411(2) 0.0042(2) -0.0333(2)
Ag2 0.1052(4) 0.0871(3) 0.0396(2) 0.0357(2) 0.0038(2) -0.0222(3)
N1 0.076(3) 0.064(3) 0.046(2) 0.028(2) -0.002(2) -0.033(2)
N2 0.079(3) 0.066(3) 0.038(2) 0.0264(19) -0.0059(19) -0.033(2)
N3 0.067(3) 0.059(3) 0.066(3) 0.031(2) 0.007(2) -0.023(2)
N4 0.064(3) 0.055(3) 0.070(3) 0.030(2) 0.009(2) -0.018(2)
N5 0.097(4) 0.079(3) 0.038(2) 0.033(2) 0.005(2) -0.009(3)
N6 0.120(5) 0.096(4) 0.047(3) 0.040(3) 0.016(3) 0.017(3)
O1 0.094(3) 0.079(2) 0.0471(18) 0.0374(18) 0.0084(18) -0.013(2)
O2 0.093(3) 0.070(2) 0.0352(16) 0.0181(16) -0.0035(17) -0.020(2)
O3 0.077(2) 0.065(2) 0.0536(19) 0.0317(17) 0.0037(17) -0.0278(18)
O4 0.085(3) 0.063(2) 0.0458(18) 0.0187(16) -0.0110(17) -0.0335(18)
C1 0.098(4) 0.077(4) 0.047(3) 0.030(3) -0.008(3) -0.043(3)
C2 0.053(3) 0.045(3) 0.037(2) 0.020(2) 0.005(2) -0.009(2)
C3 0.054(3) 0.045(3) 0.033(2) 0.0186(19) 0.0018(19) -0.009(2)
C4 0.068(3) 0.060(3) 0.038(2) 0.025(2) 0.010(2) 0.000(3)
C5 0.065(3) 0.046(3) 0.047(3) 0.023(2) 0.006(2) -0.012(2)
C6 0.071(9) 0.066(9) 0.059(7) 0.025(7) -0.008(6) -0.015(7)
C7 0.104(13) 0.091(10) 0.096(11) -0.004(10) -0.024(10) 0.007(9)
C8 0.11(2) 0.113(14) 0.094(17) -0.020(12) -0.029(12) -0.019(15)
C6' 0.083(19) 0.074(14) 0.049(12) 0.016(11) -0.006(10) -0.019(13)
C7' 0.09(2) 0.095(17) 0.065(12) 0.003(12) -0.002(12) -0.019(16)
C8' 0.08(2) 0.11(2) 0.061(16) 0.010(15) -0.012(13) -0.04(2)
C9 0.105(5) 0.078(4) 0.045(3) 0.031(3) 0.011(3) 0.012(3)
C10 0.114(6) 0.097(5) 0.062(4) 0.035(3) 0.029(4) -0.007(4)
C11 0.095(5) 0.096(5) 0.061(3) 0.038(3) 0.003(3) -0.013(4)
C12 0.112(6) 0.120(7) 0.077(4) 0.029(4) 0.001(4) 0.028(5)
C13 0.115(11) 0.138(13) 0.102(10) 0.040(12) 0.006(10) 0.010(9)
C14 0.094(9) 0.229(15) 0.134(9) 0.071(9) -0.015(7) -0.009(8)
C13' 0.11(3) 0.11(4) 0.06(2) 0.04(3) 0.00(3) 0.01(2)
C14' 0.12(4) 0.13(4) 0.10(3) 0.02(3) 0.00(3) 0.00(3)
C15 0.057(3) 0.056(3) 0.070(3) 0.031(3) 0.016(3) -0.007(2)
C16 0.076(4) 0.072(4) 0.077(4) 0.048(3) 0.012(3) -0.014(3)
C17 0.087(4) 0.072(4) 0.064(3) 0.032(3) 0.002(3) -0.022(3)
C18 0.079(4) 0.082(4) 0.063(3) 0.032(3) 0.012(3) -0.012(3)
C19 0.093(5) 0.099(5) 0.091(4) 0.052(4) 0.002(4) -0.008(4)
C20 0.129(6) 0.110(6) 0.080(4) 0.051(4) -0.012(4) -0.009(4)

loop_
_atom_type_symbol
_atom_type_description
_atom_type_scat_dispersion_real
_atom_type_scat_dispersion_imag
_atom_type_scat_source
C C 0.0033 0.0016 'International Tables Vol C Tables 4.2.6.8 and 6.1.1.4'
H H 0.0000 0.0000 'International Tables Vol C Tables 4.2.6.8 and 6.1.1.4'
O O 0.0106 0.0060 'International Tables Vol C Tables 4.2.6.8 and 6.1.1.4'
N N 0.0061 0.0033 'International Tables Vol C Tables 4.2.6.8 and 6.1.1.4'
Ag Ag -0.8971 1.1015 'International Tables Vol C Tables 4.2.6.8 and 6.1.1.4'

loop_
_geom_angle_atom_site_label_1
_geom_angle_atom_site_label_2
_geom_angle_atom_site_label_3
_geom_angle
N3 Ag1 N1 171.63(16)
N5 Ag2 N2 167.59(16)
C1 N1 C2 105.8(3)
C1 N1 Ag1 130.3(3)
C2 N1 Ag1 123.7(3)
C1 N2 C3 106.2(3)
C1 N2 Ag2 130.3(3)
C3 N2 Ag2 122.3(3)
C15 N3 C17 106.3(4)
C15 N3 Ag1 126.3(3)
C17 N3 Ag1 127.5(3)
C15 N4 C16 108.4(4)
C15 N4 H4 125.8
C16 N4 H4 125.8
C9 N5 C11 106.9(4)
C9 N5 Ag2 126.2(4)
C11 N5 Ag2 126.6(4)
C9 N6 C10 108.8(5)
C9 N6 H6 125.6
C10 N6 H6 125.6
N2 C1 N1 111.9(4)
N2 C1 C6 123.2(5)
N1 C1 C6 122.3(5)
N2 C1 C6' 120.1(8)
N1 C1 C6' 118.8(8)
C6 C1 C6' 43.8(9)
N1 C2 C3 108.1(4)
N1 C2 C4 120.9(4)
C3 C2 C4 131.1(4)
N2 C3 C2 108.0(4)
N2 C3 C5 120.1(3)
C2 C3 C5 131.9(4)
O1 C4 O2 122.7(4)
O1 C4 C2 119.9(4)
O2 C4 C2 117.4(4)
O3 C5 O4 122.3(4)
O3 C5 C3 120.0(4)
O4 C5 C3 117.6(4)
C7 C6 C1 106.9(17)
C7 C6 H6A 110.3
C1 C6 H6A 110.3
C7 C6 H6B 110.3
C1 C6 H6B 110.3
H6A C6 H6B 108.6
C6 C7 C8 112(2)
C6 C7 H7A 109.3
C8 C7 H7A 109.3
C6 C7 H7B 109.3
C8 C7 H7B 109.3
H7A C7 H7B 107.9
C7' C6' C1 104(3)
C7' C6' H6'1 111.0
C1 C6' H6'1 111.0
C7' C6' H6'2 111.0
C1 C6' H6'2 111.0
H6'1 C6' H6'2 109.0
C6' C7' C8' 116(3)
C6' C7' H7'1 108.4
C8' C7' H7'1 108.4
C6' C7' H7'2 108.4
C8' C7' H7'2 108.4
H7'1 C7' H7'2 107.4
C7' C8' H8'1 109.5
C7' C8' H8'2 109.5
H8'1 C8' H8'2 109.5
C7' C8' H8'3 109.5
H8'1 C8' H8'3 109.5
H8'2 C8' H8'3 109.5
N5 C9 N6 109.7(6)
N5 C9 C12 127.3(5)
N6 C9 C12 122.9(5)
N6 C10 C11 105.9(6)
N6 C10 H10 127.0
C11 C10 H10 127.0
C10 C11 N5 108.6(6)
C10 C11 H11 125.7
N5 C11 H11 125.7
C9 C12 C13 114.9(9)
C9 C12 C13' 118(2)
C13 C12 C13' 29.4(15)
C9 C12 H12A 108.5
C13 C12 H12A 108.5
C13' C12 H12A 80.7
C9 C12 H12B 108.5
C13 C12 H12B 108.5
C13' C12 H12B 127.6
H12A C12 H12B 107.5
C9 C12 H12C 108.1
C13 C12 H12C 130.8
C13' C12 H12C 108.2
H12A C12 H12C 32.0
H12B C12 H12C 77.8
C9 C12 H12D 107.6
C13 C12 H12D 82.0
C13' C12 H12D 107.9
H12A C12 H12D 132.8
H12B C12 H12D 30.9
H12C C12 H12D 107.1
C12 C13 C14 108.4(13)
C12 C13 H13A 110.0
C14 C13 H13A 110.0
C12 C13 H13B 110.0
C14 C13 H13B 110.0
H13A C13 H13B 108.4
C12 C13' C14' 108(4)
C12 C13' H13C 110.1
C14' C13' H13C 110.1
C12 C13' H13D 110.1
C14' C13' H13D 110.1
H13C C13' H13D 108.4
C13' C14' H14D 109.5
C13' C14' H14E 109.5
H14D C14' H14E 109.5
C13' C14' H14F 109.5
H14D C14' H14F 109.5
H14E C14' H14F 109.5
N3 C15 N4 109.9(4)
N3 C15 C18 124.5(4)
N4 C15 C18 125.5(5)
N4 C16 C17 106.7(4)
N4 C16 H16 126.6
C17 C16 H16 126.6
C16 C17 N3 108.7(5)
C16 C17 H17 125.7
N3 C17 H17 125.7
C19 C18 C15 116.7(4)
C19 C18 H18A 108.1
C15 C18 H18A 108.1
C19 C18 H18B 108.1
C15 C18 H18B 108.1
H18A C18 H18B 107.3
C18 C19 C20 112.5(5)
C18 C19 H19A 109.1
C20 C19 H19A 109.1
C18 C19 H19B 109.1
C20 C19 H19B 109.1
H19A C19 H19B 107.8
C19 C20 H20A 109.5
C19 C20 H20B 109.5
H20A C20 H20B 109.5
C19 C20 H20C 109.5
H20A C20 H20C 109.5
H20B C20 H20C 109.5

loop_
_geom_bond_atom_site_label_1
_geom_bond_atom_site_label_2
_geom_bond_distance
Ag1 N3 2.107(4)
Ag1 N1 2.112(3)
Ag2 N5 2.113(4)
Ag2 N2 2.117(3)
N1 C1 1.353(5)
N1 C2 1.356(6)
N2 C1 1.336(6)
N2 C3 1.361(5)
N3 C15 1.314(6)
N3 C17 1.375(6)
N4 C15 1.336(5)
N4 C16 1.343(6)
N4 H4 0.8600
N5 C9 1.315(7)
N5 C11 1.363(7)
N6 C9 1.329(7)
N6 C10 1.349(8)
N6 H6 0.8600
O1 C4 1.241(5)
O2 C4 1.274(6)
O3 C5 1.245(5)
O4 C5 1.289(5)
C1 C6 1.528(16)
C1 C6' 1.54(3)
C2 C3 1.388(5)
C2 C4 1.475(6)
C3 C5 1.462(6)
C6 C7 1.48(4)
C6 H6A 0.9700
C6 H6B 0.9700
C7 C8 1.53(3)
C7 H7A 0.9700
C7 H7B 0.9700
C8 H8A 0.9600
C8 H8B 0.9600
C8 H8C 0.9600
C6' C7' 1.50(6)
C6' H6'1 0.9700
C6' H6'2 0.9700
C7' C8' 1.52(6)
C7' H7'1 0.9700
C7' H7'2 0.9700
C8' H8'1 0.9600
C8' H8'2 0.9600
C8' H8'3 0.9600
C9 C12 1.490(9)
C10 C11 1.358(7)
C10 H10 0.9300
C11 H11 0.9300
C12 C13 1.491(18)
C12 C13' 1.51(5)
C12 H12A 0.9700
C12 H12B 0.9700
C12 H12C 0.9700
C12 H12D 0.9700
C13 C14 1.539(18)
C13 H13A 0.9700
C13 H13B 0.9700
C14 H14A 0.9600
C14 H14B 0.9600
C14 H14C 0.9600
C13' C14' 1.54(8)
C13' H13C 0.9700
C13' H13D 0.9700
C14' H14D 0.9600
C14' H14E 0.9600
C14' H14F 0.9600
C15 C18 1.501(7)
C16 C17 1.343(7)
C16 H16 0.9300
C17 H17 0.9300
C18 C19 1.484(8)
C18 H18A 0.9700
C18 H18B 0.9700
C19 C20 1.514(8)
C19 H19A 0.9700
C19 H19B 0.9700
C20 H20A 0.9600
C20 H20B 0.9600
C20 H20C 0.9600

loop_
_geom_torsion_atom_site_label_1
_geom_torsion_atom_site_label_2
_geom_torsion_atom_site_label_3
_geom_torsion_atom_site_label_4
_geom_torsion
N3 Ag1 N1 C1 36.3(15)
N3 Ag1 N1 C2 -149.0(10)
N5 Ag2 N2 C1 25.9(12)
N5 Ag2 N2 C3 -139.4(8)
N1 Ag1 N3 C15 -33.1(15)
N1 Ag1 N3 C17 145.3(11)
N2 Ag2 N5 C9 -70.6(10)
N2 Ag2 N5 C11 102.2(9)
C3 N2 C1 N1 1.0(7)
Ag2 N2 C1 N1 -166.0(4)
C3 N2 C1 C6 -160.8(10)
Ag2 N2 C1 C6 32.1(13)
C3 N2 C1 C6' 147.3(16)
Ag2 N2 C1 C6' -19.7(18)
C2 N1 C1 N2 -1.1(7)
Ag1 N1 C1 N2 174.3(4)
C2 N1 C1 C6 160.9(10)
Ag1 N1 C1 C6 -23.7(12)
C2 N1 C1 C6' -147.9(15)
Ag1 N1 C1 C6' 27.5(17)
C1 N1 C2 C3 0.7(6)
Ag1 N1 C2 C3 -175.0(3)
C1 N1 C2 C4 -179.4(5)
Ag1 N1 C2 C4 4.8(7)
C1 N2 C3 C2 -0.5(6)
Ag2 N2 C3 C2 167.8(3)
C1 N2 C3 C5 -178.8(5)
Ag2 N2 C3 C5 -10.5(7)
N1 C2 C3 N2 -0.1(6)
C4 C2 C3 N2 -180.0(5)
N1 C2 C3 C5 177.9(5)
C4 C2 C3 C5 -2.0(9)
N1 C2 C4 O1 1.0(8)
C3 C2 C4 O1 -179.2(5)
N1 C2 C4 O2 -178.1(5)
C3 C2 C4 O2 1.7(8)
N2 C3 C5 O3 2.0(8)
C2 C3 C5 O3 -175.8(5)
N2 C3 C5 O4 -178.5(5)
C2 C3 C5 O4 3.7(8)
N2 C1 C6 C7 -101.2(10)
N1 C1 C6 C7 98.8(12)
C6' C1 C6 C7 -0.7(12)
C1 C6 C7 C8 177.6(15)
N2 C1 C6' C7' 118.2(13)
N1 C1 C6' C7' -97.8(17)
C6 C1 C6' C7' 10.1(12)
C1 C6' C7' C8' 175(2)
C11 N5 C9 N6 -1.2(7)
Ag2 N5 C9 N6 172.8(4)
C11 N5 C9 C12 -179.5(6)
Ag2 N5 C9 C12 -5.5(9)
C10 N6 C9 N5 2.4(7)
C10 N6 C9 C12 -179.2(6)
C9 N6 C10 C11 -2.6(7)
N6 C10 C11 N5 1.9(7)
C9 N5 C11 C10 -0.5(7)
Ag2 N5 C11 C10 -174.5(4)
N5 C9 C12 C13 95.1(11)
N6 C9 C12 C13 -83.0(11)
N5 C9 C12 C13' 62(2)
N6 C9 C12 C13' -116(2)
C9 C12 C13 C14 -171.8(9)
C13' C12 C13 C14 -69(5)
C9 C12 C13' C14' 47(4)
C13 C12 C13' C14' -45(4)
C17 N3 C15 N4 1.1(6)
Ag1 N3 C15 N4 179.8(3)
C17 N3 C15 C18 -176.6(5)
Ag1 N3 C15 C18 2.1(8)
C16 N4 C15 N3 -1.2(7)
C16 N4 C15 C18 176.5(5)
C15 N4 C16 C17 0.8(7)
N4 C16 C17 N3 -0.1(7)
C15 N3 C17 C16 -0.6(7)
Ag1 N3 C17 C16 -179.3(4)
N3 C15 C18 C19 167.5(6)
N4 C15 C18 C19 -9.9(9)
C15 C18 C19 C20 -173.4(6)
